data_1526005
loop_
_publ_author_name
'Meszaros, G.'
'Svab, E.'
'Toth, M.'
'Beregi, E.'
'Watterich, A.'

_publ_section_title
;
 Rietveld refinement for yttrium aluminium borates from neutron and X-ray
 diffraction
;
_journal_name_full 'Physik (Berlin)'
_journal_page_first 310
_journal_page_last 311
_journal_volume 276
_journal_year 2000
_chemical_formula_sum 'Al3 B4 O12 Y'
_chemical_name_systematic 'Y Al3 (B O3)4'
_space_group_IT_number 155
_symmetry_space_group_name_Hall 'R 3 2"'
_symmetry_space_group_name_H-M 'R 3 2 :H'
_cell_angle_alpha 90
_cell_angle_beta 90
_cell_angle_gamma 120
_cell_formula_units_Z 3
_cell_length_a 9.293
_cell_length_b 9.293
_cell_length_c 7.236
_cell_volume 541.179
_citation_journal_id_ASTM PHYBE3
_cod_data_source_file Meszaros_PHYBE3_2000_396.cif
_cod_data_source_block Al3B4O12Y1
_cod_original_cell_volume 541.1792
_cod_original_formula_sum 'Al3 B4 O12 Y1'
_cod_database_code 1526005

loop_
_symmetry_equiv_pos_as_xyz
x,y,z
-y,x-y,z
-x+y,-x,z
y,x,-z
-x,-x+y,-z
x-y,-y,-z
x+2/3,y+1/3,z+1/3
-y+2/3,x-y+1/3,z+1/3
-x+y+2/3,-x+1/3,z+1/3
y+2/3,x+1/3,-z+1/3
-x+2/3,-x+y+1/3,-z+1/3
x-y+2/3,-y+1/3,-z+1/3
x+1/3,y+2/3,z+2/3
-y+1/3,x-y+2/3,z+2/3
-x+y+1/3,-x+2/3,z+2/3
y+1/3,x+2/3,-z+2/3
-x+1/3,-x+y+2/3,-z+2/3
x-y+1/3,-y+2/3,-z+2/3

loop_
_atom_site_label
_atom_site_type_symbol
_atom_site_fract_x
_atom_site_fract_y
_atom_site_fract_z
_atom_site_occupancy
_atom_site_U_iso_or_equiv
Y1 Y+3 0 0 0 1 0.0
O1 O-2 0.85 0 0.5 1 0.0
O3 O-2 0.449 0.148 0.515 1 0.0
O2 O-2 0.589 0 0.5 1 0.0
B1 B+3 0 0 0.5 1 0.0
B2 B+3 0.454 0 0.5 1 0.0
Al1 Al+3 0.554 0 0 1 0.0
